data_4131004
loop_
_publ_author_name
'Wang, Chun-Chieh'
'Chang, Hao-Ching'
'Lai, Yei-Chen'
'Fang, Huayi'
'Li, Chieh-Chin'
'Hsu, Hung-Kai'
'Li, Zong-Yan'
'Lin, Tien-Sung'
'Kuo, Ting-Shen'
'Neese, Frank'
'Ye, Shengfa'
'Chiang, Yun-Wei'
'Tsai, Ming-Li'
'Liaw, Wen-Feng'
'Lee, Way-Zen'

_publ_section_title
;
 A Structurally Characterized Nonheme Cobalt-Hydroperoxo Complex Derived
 from Its Superoxo Intermediate via Hydrogen Atom Abstraction.
;
_journal_issue 43
_journal_name_full 'Journal of the American Chemical Society'
_journal_page_first 14186
_journal_page_last 14189
_journal_paper_doi 10.1021/jacs.6b08642
_journal_volume 138
_journal_year 2016
_chemical_absolute_configuration unk
_chemical_formula_moiety 'C45 H51 B Co F4 N3 O4'
_chemical_formula_sum 'C45 H51 B Co F4 N3 O4'
_chemical_formula_weight 843.63
_space_group_IT_number 19
_space_group_name_Hall 'P 2ac 2ab'
_space_group_name_H-M_alt 'P 21 21 21'
_symmetry_cell_setting orthorhombic
_symmetry_space_group_name_H-M 'P 21 21 21'
_atom_sites_solution_hydrogens geom
_atom_sites_solution_primary direct
_atom_sites_solution_secondary difmap
_audit_creation_method SHELXL-97
_cell_angle_alpha 90.00
_cell_angle_beta 90.00
_cell_angle_gamma 90.00
_cell_formula_units_Z 4
_cell_length_a 13.6583(12)
_cell_length_b 13.9494(13)
_cell_length_c 20.9920(16)
_cell_measurement_reflns_used 6416
_cell_measurement_temperature 200(2)
_cell_measurement_theta_max 24.82
_cell_measurement_theta_min 2.30
_cell_volume 3999.5(6)
_computing_molecular_graphics 'Ortep-3 for Windows (Farrugia, 1997)'
_computing_publication_material 'WinGX publication routines (Farrugia, 1999)'
_computing_structure_refinement 'SHELXL-97 (Sheldrick, 1997)'
_computing_structure_solution 'SHELXS-86 (Sheldrick, 1986)'
_diffrn_ambient_temperature 200(2)
_diffrn_measured_fraction_theta_full 1.000
_diffrn_measured_fraction_theta_max 1.000
_diffrn_measurement_device_type 'Bruker APEX2'
_diffrn_radiation_monochromator graphite
_diffrn_radiation_source 'fine-focus sealed tube'
_diffrn_radiation_type MoK\a
_diffrn_radiation_wavelength 0.71073
_diffrn_reflns_av_R_equivalents 0.0509
_diffrn_reflns_av_sigmaI/netI 0.0593
_diffrn_reflns_limit_h_max 13
_diffrn_reflns_limit_h_min -16
_diffrn_reflns_limit_k_max 16
_diffrn_reflns_limit_k_min -16
_diffrn_reflns_limit_l_max 15
_diffrn_reflns_limit_l_min -24
_diffrn_reflns_number 26645
_diffrn_reflns_theta_full 25.08
_diffrn_reflns_theta_max 25.08
_diffrn_reflns_theta_min 1.75
_exptl_absorpt_coefficient_mu 0.496
_exptl_absorpt_correction_T_max 0.8614
_exptl_absorpt_correction_T_min 0.6982
_exptl_absorpt_correction_type multi-scan
_exptl_crystal_colour purple
_exptl_crystal_density_diffrn 1.401
_exptl_crystal_density_method 'not measured'
_exptl_crystal_description prism
_exptl_crystal_F_000 1768
_exptl_crystal_size_max 0.78
_exptl_crystal_size_mid 0.37
_exptl_crystal_size_min 0.31
_refine_diff_density_max 1.226
_refine_diff_density_min -0.823
_refine_diff_density_rms 0.218
_refine_ls_abs_structure_details 'Flack H D (1983), Acta Cryst. A39, 876-881'
_refine_ls_abs_structure_Flack -0.02(2)
_refine_ls_extinction_method none
_refine_ls_goodness_of_fit_ref 1.103
_refine_ls_hydrogen_treatment constr
_refine_ls_matrix_type full
_refine_ls_number_parameters 497
_refine_ls_number_reflns 7109
_refine_ls_number_restraints 2
_refine_ls_restrained_S_all 1.105
_refine_ls_R_factor_all 0.0771
_refine_ls_R_factor_gt 0.0578
_refine_ls_shift/su_max 0.002
_refine_ls_shift/su_mean 0.000
_refine_ls_structure_factor_coef Fsqd
_refine_ls_weighting_details 'calc w=1/[\s^2^(Fo^2^)+(0.1230P)^2^+0.1568P] where P=(Fo^2^+2Fc^2^)/3'
_refine_ls_weighting_scheme calc
_refine_ls_wR_factor_gt 0.1596
_refine_ls_wR_factor_ref 0.1855
_reflns_number_gt 6003
_reflns_number_total 7109
_reflns_threshold_expression >2sigma(I)
_cod_data_source_file ja6b08642_si_002.cif
_cod_data_source_block ch15147
_cod_database_code 4131004

loop_
_symmetry_equiv_pos_as_xyz
'x, y, z'
'-x+1/2, -y, z+1/2'
'-x, y+1/2, -z+1/2'
'x+1/2, -y+1/2, -z'

loop_
_atom_site_label
_atom_site_type_symbol
_atom_site_fract_x
_atom_site_fract_y
_atom_site_fract_z
_atom_site_U_iso_or_equiv
_atom_site_adp_type
_atom_site_occupancy
_atom_site_symmetry_multiplicity
_atom_site_calc_flag
_atom_site_refinement_flags
B1 B 0.3196(6) 0.8896(6) 0.8537(3) 0.0506(19) Uani 1 1 d .
C1 C 0.6034(4) 0.5591(4) 0.9446(2) 0.0280(11) Uani 1 1 d .
C2 C 0.6716(3) 0.4727(4) 0.9360(2) 0.0276(10) Uani 1 1 d .
C3 C 0.6743(4) 0.4256(4) 0.8779(2) 0.0295(11) Uani 1 1 d .
H3 H 0.6339 0.4475 0.8440 0.035 Uiso 1 1 calc R
C4 C 0.7350(4) 0.3468(4) 0.8682(3) 0.0414(13) Uani 1 1 d .
H4 H 0.7374 0.3169 0.8276 0.050 Uiso 1 1 calc R
C5 C 0.7917(4) 0.3119(5) 0.9172(3) 0.0449(14) Uani 1 1 d .
H5 H 0.8333 0.2582 0.9108 0.054 Uiso 1 1 calc R
C6 C 0.7867(4) 0.3566(5) 0.9758(3) 0.0465(15) Uani 1 1 d .
H6 H 0.8237 0.3317 1.0104 0.056 Uiso 1 1 calc R
C7 C 0.7293(4) 0.4366(4) 0.9852(2) 0.0368(13) Uani 1 1 d .
H7 H 0.7290 0.4674 1.0256 0.044 Uiso 1 1 calc R
C8 C 0.5086(4) 0.5179(4) 0.9763(2) 0.0301(11) Uani 1 1 d .
C9 C 0.5073(4) 0.4933(4) 1.0398(3) 0.0404(14) Uani 1 1 d .
H9 H 0.5659 0.4980 1.0640 0.048 Uiso 1 1 calc R
C10 C 0.4214(5) 0.4613(5) 1.0695(3) 0.0483(15) Uani 1 1 d .
H10 H 0.4209 0.4463 1.1136 0.058 Uiso 1 1 calc R
C11 C 0.3377(5) 0.4521(5) 1.0335(3) 0.0492(15) Uani 1 1 d .
H11 H 0.2788 0.4303 1.0527 0.059 Uiso 1 1 calc R
C12 C 0.3395(5) 0.4746(4) 0.9696(3) 0.0455(14) Uani 1 1 d .
H12 H 0.2818 0.4669 0.9449 0.055 Uiso 1 1 calc R
C13 C 0.4242(4) 0.5083(4) 0.9409(2) 0.0370(12) Uani 1 1 d .
H13 H 0.4240 0.5248 0.8969 0.044 Uiso 1 1 calc R
C14 C 0.6442(4) 0.6402(4) 0.9873(2) 0.0295(11) Uani 1 1 d .
H14 H 0.6833 0.6115 1.0228 0.035 Uiso 1 1 calc R
C15 C 0.5667(4) 0.7072(4) 1.0151(2) 0.0389(13) Uani 1 1 d .
H15A H 0.5083 0.7088 0.9872 0.047 Uiso 1 1 calc R
H15B H 0.5465 0.6847 1.0578 0.047 Uiso 1 1 calc R
C16 C 0.6119(6) 0.8051(5) 1.0195(3) 0.0647(19) Uani 1 1 d .
H16A H 0.6271 0.8211 1.0644 0.078 Uiso 1 1 calc R
H16B H 0.5665 0.8542 1.0025 0.078 Uiso 1 1 calc R
C17 C 0.7050(4) 0.8019(4) 0.9802(2) 0.0387(13) Uani 1 1 d .
H17A H 0.7043 0.8535 0.9478 0.046 Uiso 1 1 calc R
H17B H 0.7628 0.8110 1.0079 0.046 Uiso 1 1 calc R
C18 C 0.8151(4) 0.6742(4) 0.9457(2) 0.0338(12) Uani 1 1 d .
H18A H 0.8576 0.7317 0.9446 0.041 Uiso 1 1 calc R
H18B H 0.8312 0.6373 0.9845 0.041 Uiso 1 1 calc R
C19 C 0.8347(4) 0.6143(4) 0.8885(2) 0.0320(11) Uani 1 1 d .
C20 C 0.9149(4) 0.5576(4) 0.8776(3) 0.0386(13) Uani 1 1 d .
H20 H 0.9628 0.5485 0.9098 0.046 Uiso 1 1 calc R
C21 C 0.9250(4) 0.5131(4) 0.8178(3) 0.0422(13) Uani 1 1 d .
H21 H 0.9800 0.4735 0.8093 0.051 Uiso 1 1 calc R
C22 C 0.8549(4) 0.5274(4) 0.7719(2) 0.0368(12) Uani 1 1 d .
H22 H 0.8622 0.4997 0.7308 0.044 Uiso 1 1 calc R
C23 C 0.7731(4) 0.5830(4) 0.7861(2) 0.0272(11) Uani 1 1 d .
C24 C 0.6863(4) 0.5991(4) 0.7446(2) 0.0308(12) Uani 1 1 d .
H24A H 0.6436 0.5418 0.7455 0.037 Uiso 1 1 calc R
H24B H 0.7080 0.6093 0.7001 0.037 Uiso 1 1 calc R
C25 C 0.5233(4) 0.6679(4) 0.7499(2) 0.0350(12) Uani 1 1 d .
H25A H 0.4862 0.6463 0.7877 0.042 Uiso 1 1 calc R
H25B H 0.5178 0.6184 0.7163 0.042 Uiso 1 1 calc R
C26 C 0.4839(4) 0.7636(4) 0.7260(3) 0.0404(13) Uani 1 1 d .
H26A H 0.4618 0.7576 0.6812 0.048 Uiso 1 1 calc R
H26B H 0.4277 0.7843 0.7523 0.048 Uiso 1 1 calc R
C27 C 0.5658(4) 0.8353(4) 0.7307(2) 0.0323(12) Uani 1 1 d .
H27A H 0.5582 0.8753 0.7694 0.039 Uiso 1 1 calc R
H27B H 0.5665 0.8778 0.6929 0.039 Uiso 1 1 calc R
C28 C 0.6596(4) 0.7769(3) 0.73420(19) 0.0256(10) Uani 1 1 d .
H28 H 0.6821 0.7618 0.6900 0.031 Uiso 1 1 calc R
C29 C 0.7444(4) 0.8256(4) 0.7711(2) 0.0275(11) Uani 1 1 d .
C30 C 0.7445(3) 0.9336(4) 0.7563(2) 0.0281(11) Uani 1 1 d .
C31 C 0.7204(4) 0.9996(4) 0.8027(2) 0.0370(13) Uani 1 1 d .
H31 H 0.7063 0.9781 0.8447 0.044 Uiso 1 1 calc R
C32 C 0.7164(5) 1.0956(4) 0.7894(3) 0.0443(14) Uani 1 1 d .
H32 H 0.6996 1.1397 0.8220 0.053 Uiso 1 1 calc R
C33 C 0.7367(4) 1.1289(4) 0.7288(3) 0.0452(14) Uani 1 1 d .
H33 H 0.7324 1.1954 0.7194 0.054 Uiso 1 1 calc R
C34 C 0.7634(5) 1.0641(5) 0.6822(3) 0.0471(15) Uani 1 1 d .
H34 H 0.7795 1.0861 0.6407 0.057 Uiso 1 1 calc R
C35 C 0.7667(5) 0.9673(4) 0.6958(2) 0.0420(14) Uani 1 1 d .
H35 H 0.7844 0.9232 0.6634 0.050 Uiso 1 1 calc R
C36 C 0.8478(4) 0.7889(4) 0.7537(2) 0.0338(11) Uani 1 1 d .
C37 C 0.8720(5) 0.7519(5) 0.6943(3) 0.0447(14) Uani 1 1 d .
H37 H 0.8226 0.7447 0.6628 0.054 Uiso 1 1 calc R
C38 C 0.9679(5) 0.7252(6) 0.6804(3) 0.061(2) Uani 1 1 d .
H38 H 0.9827 0.6989 0.6398 0.073 Uiso 1 1 calc R
C39 C 1.0393(5) 0.7360(7) 0.7231(4) 0.077(3) Uani 1 1 d .
H39 H 1.1045 0.7181 0.7127 0.093 Uiso 1 1 calc R
C40 C 1.0180(5) 0.7743(7) 0.7843(3) 0.069(2) Uani 1 1 d .
H40 H 1.0680 0.7812 0.8154 0.082 Uiso 1 1 calc R
C41 C 0.9216(4) 0.8014(5) 0.7974(3) 0.0458(15) Uani 1 1 d .
H41 H 0.9067 0.8291 0.8376 0.055 Uiso 1 1 calc R
C42 C 0.0824(14) 0.3366(14) -0.0257(8) 0.172(7) Uiso 1 1 d D
H42A H 0.1517 0.3178 -0.0313 0.206 Uiso 1 1 calc R
H42B H 0.0485 0.3240 -0.0665 0.206 Uiso 1 1 calc R
C43 C 0.0398(10) 0.2752(10) 0.0224(6) 0.126(4) Uiso 1 1 d D
H43A H 0.0886 0.2298 0.0399 0.151 Uiso 1 1 calc R
H43B H -0.0167 0.2387 0.0055 0.151 Uiso 1 1 calc R
C44 C 0.0085(10) 0.3465(9) 0.0710(6) 0.127(4) Uiso 1 1 d D
H44A H -0.0618 0.3384 0.0810 0.152 Uiso 1 1 calc R
H44B H 0.0467 0.3382 0.1107 0.152 Uiso 1 1 calc R
C45 C 0.0255(11) 0.4373(10) 0.0451(6) 0.124(4) Uiso 1 1 d D
H45A H 0.0620 0.4761 0.0766 0.149 Uiso 1 1 calc R
H45B H -0.0384 0.4690 0.0379 0.149 Uiso 1 1 calc R
Co1 Co 0.65884(5) 0.70176(5) 0.85922(2) 0.02323(18) Uani 1 1 d .
F1 F 0.4133(4) 0.9291(4) 0.8444(3) 0.0897(15) Uani 1 1 d .
F2 F 0.3332(4) 0.8076(3) 0.88849(19) 0.0823(13) Uani 1 1 d .
F3 F 0.2634(4) 0.9584(4) 0.88015(18) 0.0879(11) Uani 1 1 d .
F4 F 0.2878(4) 0.8704(4) 0.79397(18) 0.0879(11) Uani 1 1 d .
N1 N 0.7093(3) 0.7049(3) 0.94817(16) 0.0279(9) Uani 1 1 d .
N2 N 0.7657(3) 0.6257(3) 0.84275(17) 0.0266(9) Uani 1 1 d .
N3 N 0.6300(3) 0.6848(3) 0.76698(16) 0.0254(9) Uani 1 1 d .
O1 O 0.5780(2) 0.6001(2) 0.88553(13) 0.0249(7) Uani 1 1 d .
O2 O 0.7255(2) 0.8133(2) 0.83684(13) 0.0276(7) Uani 1 1 d .
O3 O 0.5449(3) 0.7828(3) 0.87852(15) 0.0368(9) Uani 1 1 d .
H3A H 0.5109 0.8336 0.8752 0.044 Uiso 1 1 d R
H3B H 0.5084 0.7396 0.8945 0.044 Uiso 1 1 d R
O4 O 0.0790(7) 0.4375(10) -0.0137(5) 0.164(4) Uani 1 1 d .

loop_
_atom_site_aniso_label
_atom_site_aniso_U_11
_atom_site_aniso_U_22
_atom_site_aniso_U_33
_atom_site_aniso_U_23
_atom_site_aniso_U_13
_atom_site_aniso_U_12
B1 0.066(5) 0.050(4) 0.037(3) -0.001(3) 0.014(3) 0.017(4)
C1 0.034(3) 0.025(3) 0.025(2) 0.000(2) 0.000(2) -0.001(2)
C2 0.022(3) 0.031(3) 0.030(2) 0.004(2) -0.001(2) -0.001(2)
C3 0.029(3) 0.025(3) 0.035(2) -0.0030(19) -0.004(2) 0.003(2)
C4 0.044(3) 0.030(3) 0.050(3) -0.006(3) -0.002(3) 0.000(3)
C5 0.035(3) 0.038(3) 0.062(3) 0.002(3) -0.003(3) 0.013(3)
C6 0.040(3) 0.047(4) 0.053(3) 0.008(3) -0.005(3) 0.010(3)
C7 0.038(3) 0.038(3) 0.035(2) 0.000(2) -0.006(2) 0.008(3)
C8 0.031(3) 0.026(3) 0.033(2) 0.000(2) 0.001(2) 0.002(2)
C9 0.043(3) 0.041(3) 0.037(3) 0.015(2) 0.001(2) -0.003(3)
C10 0.057(4) 0.045(4) 0.043(3) 0.016(3) 0.014(3) 0.003(3)
C11 0.043(4) 0.050(4) 0.055(3) 0.006(3) 0.017(3) -0.002(3)
C12 0.033(3) 0.049(4) 0.054(3) 0.003(3) 0.000(3) -0.006(3)
C13 0.037(3) 0.036(3) 0.039(3) 0.004(2) -0.002(2) -0.002(3)
C14 0.037(3) 0.026(3) 0.025(2) 0.0031(19) -0.007(2) -0.002(2)
C15 0.056(4) 0.031(3) 0.030(2) -0.005(2) 0.009(2) 0.002(3)
C16 0.079(5) 0.044(4) 0.071(4) -0.018(4) 0.033(4) -0.010(4)
C17 0.057(3) 0.029(3) 0.030(2) -0.012(2) -0.002(2) -0.010(3)
C18 0.034(3) 0.038(3) 0.030(2) -0.002(2) -0.010(2) -0.006(2)
C19 0.037(3) 0.028(3) 0.032(2) 0.006(2) -0.007(2) -0.006(3)
C20 0.026(3) 0.040(3) 0.051(3) 0.006(3) -0.007(2) 0.004(2)
C21 0.027(3) 0.040(3) 0.059(3) -0.001(3) 0.005(3) 0.007(3)
C22 0.033(3) 0.038(3) 0.039(2) -0.002(2) 0.006(2) 0.008(3)
C23 0.033(3) 0.023(3) 0.026(2) 0.0053(19) -0.001(2) 0.000(2)
C24 0.032(3) 0.029(3) 0.032(2) -0.006(2) 0.002(2) 0.000(2)
C25 0.024(3) 0.044(3) 0.036(2) 0.005(2) -0.007(2) -0.004(2)
C26 0.029(3) 0.039(3) 0.053(3) -0.003(3) -0.011(3) 0.003(3)
C27 0.032(3) 0.032(3) 0.033(2) 0.006(2) -0.005(2) 0.006(2)
C28 0.028(2) 0.026(3) 0.0226(18) 0.0026(17) 0.003(2) 0.005(2)
C29 0.029(3) 0.027(3) 0.027(2) 0.0065(19) 0.002(2) 0.002(2)
C30 0.021(3) 0.026(3) 0.037(2) 0.006(2) -0.002(2) -0.001(2)
C31 0.034(3) 0.037(3) 0.040(3) 0.003(2) -0.001(2) -0.002(3)
C32 0.048(4) 0.028(3) 0.057(3) 0.000(3) 0.002(3) -0.002(3)
C33 0.037(3) 0.032(3) 0.066(3) 0.014(3) -0.013(3) -0.005(3)
C34 0.050(4) 0.044(4) 0.048(3) 0.024(3) -0.008(3) -0.007(3)
C35 0.052(4) 0.040(3) 0.034(2) 0.009(2) 0.003(2) -0.002(3)
C36 0.028(3) 0.032(3) 0.041(2) 0.012(2) 0.003(2) 0.004(3)
C37 0.039(3) 0.047(4) 0.048(3) 0.011(3) 0.006(3) 0.010(3)
C38 0.046(4) 0.078(5) 0.058(4) 0.013(4) 0.022(3) 0.027(4)
C39 0.043(4) 0.108(7) 0.082(5) 0.046(5) 0.029(4) 0.031(4)
C40 0.033(3) 0.104(7) 0.069(4) 0.044(5) -0.004(3) 0.003(4)
C41 0.030(3) 0.060(4) 0.048(3) 0.026(3) 0.002(2) -0.005(3)
Co1 0.0246(3) 0.0223(3) 0.0227(3) 0.0002(3) -0.0011(2) 0.0010(3)
F1 0.079(3) 0.068(3) 0.122(4) 0.026(3) -0.015(3) -0.002(3)
F2 0.112(4) 0.071(3) 0.064(2) 0.030(2) -0.014(2) -0.010(3)
F3 0.132(3) 0.075(2) 0.0566(15) -0.0080(16) 0.0113(17) 0.035(2)
F4 0.132(3) 0.075(2) 0.0566(15) -0.0080(16) 0.0113(17) 0.035(2)
N1 0.031(2) 0.025(2) 0.0277(17) -0.0064(18) -0.0032(16) -0.004(2)
N2 0.022(2) 0.027(2) 0.0308(19) 0.0029(17) -0.0033(16) -0.0011(17)
N3 0.023(2) 0.026(2) 0.0269(17) 0.0021(17) -0.0042(15) 0.0001(17)
O1 0.0276(18) 0.0238(18) 0.0232(13) 0.0016(13) -0.0021(13) -0.0010(15)
O2 0.0329(18) 0.0253(19) 0.0246(13) 0.0044(13) -0.0037(13) -0.0028(16)
O3 0.038(2) 0.032(2) 0.0402(17) 0.0060(16) 0.0077(16) 0.0124(17)
O4 0.130(8) 0.197(12) 0.165(9) 0.031(8) -0.008(6) 0.046(8)

loop_
_atom_type_symbol
_atom_type_description
_atom_type_scat_dispersion_real
_atom_type_scat_dispersion_imag
_atom_type_scat_source
C C 0.0033 0.0016 'International Tables Vol C Tables 4.2.6.8 and 6.1.1.4'
H H 0.0000 0.0000 'International Tables Vol C Tables 4.2.6.8 and 6.1.1.4'
N N 0.0061 0.0033 'International Tables Vol C Tables 4.2.6.8 and 6.1.1.4'
O O 0.0106 0.0060 'International Tables Vol C Tables 4.2.6.8 and 6.1.1.4'
F F 0.0171 0.0103 'International Tables Vol C Tables 4.2.6.8 and 6.1.1.4'
Co Co 0.3494 0.9721 'International Tables Vol C Tables 4.2.6.8 and 6.1.1.4'
B B 0.0013 0.0007 'International Tables Vol C Tables 4.2.6.8 and 6.1.1.4'

loop_
_geom_angle_atom_site_label_1
_geom_angle_atom_site_label_2
_geom_angle_atom_site_label_3
_geom_angle
F3 B1 F4 109.8(6)
F3 B1 F2 116.9(5)
F4 B1 F2 111.8(6)
F3 B1 F1 107.3(7)
F4 B1 F1 103.9(5)
F2 B1 F1 106.2(6)
O1 C1 C2 111.4(4)
O1 C1 C14 107.6(4)
C2 C1 C14 115.0(4)
O1 C1 C8 108.7(4)
C2 C1 C8 105.3(4)
C14 C1 C8 108.7(4)
C3 C2 C7 117.8(5)
C3 C2 C1 119.4(4)
C7 C2 C1 122.7(4)
C2 C3 C4 121.2(5)
C2 C3 H3 119.4
C4 C3 H3 119.4
C5 C4 C3 120.4(5)
C5 C4 H4 119.8
C3 C4 H4 119.8
C4 C5 C6 118.6(5)
C4 C5 H5 120.7
C6 C5 H5 120.7
C7 C6 C5 121.3(5)
C7 C6 H6 119.3
C5 C6 H6 119.3
C6 C7 C2 120.6(5)
C6 C7 H7 119.7
C2 C7 H7 119.7
C9 C8 C13 119.2(5)
C9 C8 C1 121.0(5)
C13 C8 C1 119.9(4)
C8 C9 C10 121.4(6)
C8 C9 H9 119.3
C10 C9 H9 119.3
C11 C10 C9 118.8(5)
C11 C10 H10 120.6
C9 C10 H10 120.6
C10 C11 C12 119.9(6)
C10 C11 H11 120.1
C12 C11 H11 120.1
C11 C12 C13 121.1(6)
C11 C12 H12 119.5
C13 C12 H12 119.5
C8 C13 C12 119.7(5)
C8 C13 H13 120.2
C12 C13 H13 120.2
N1 C14 C15 104.5(4)
N1 C14 C1 109.5(3)
C15 C14 C1 114.7(4)
N1 C14 H14 109.3
C15 C14 H14 109.3
C1 C14 H14 109.3
C16 C15 C14 107.2(5)
C16 C15 H15A 110.3
C14 C15 H15A 110.3
C16 C15 H15B 110.3
C14 C15 H15B 110.3
H15A C15 H15B 108.5
C15 C16 C17 106.5(5)
C15 C16 H16A 110.4
C17 C16 H16A 110.4
C15 C16 H16B 110.4
C17 C16 H16B 110.4
H16A C16 H16B 108.6
N1 C17 C16 107.5(5)
N1 C17 H17A 110.2
C16 C17 H17A 110.2
N1 C17 H17B 110.2
C16 C17 H17B 110.2
H17A C17 H17B 108.5
C19 C18 N1 111.1(4)
C19 C18 H18A 109.4
N1 C18 H18A 109.4
C19 C18 H18B 109.4
N1 C18 H18B 109.4
H18A C18 H18B 108.0
N2 C19 C20 120.3(5)
N2 C19 C18 112.4(5)
C20 C19 C18 127.2(5)
C19 C20 C21 118.9(5)
C19 C20 H20 120.6
C21 C20 H20 120.6
C22 C21 C20 119.6(5)
C22 C21 H21 120.2
C20 C21 H21 120.2
C21 C22 C23 119.4(5)
C21 C22 H22 120.3
C23 C22 H22 120.3
N2 C23 C22 120.0(4)
N2 C23 C24 113.2(4)
C22 C23 C24 126.8(4)
C23 C24 N3 110.3(4)
C23 C24 H24A 109.6
N3 C24 H24A 109.6
C23 C24 H24B 109.6
N3 C24 H24B 109.6
H24A C24 H24B 108.1
N3 C25 C26 106.3(4)
N3 C25 H25A 110.5
C26 C25 H25A 110.5
N3 C25 H25B 110.5
C26 C25 H25B 110.5
H25A C25 H25B 108.7
C27 C26 C25 107.4(4)
C27 C26 H26A 110.2
C25 C26 H26A 110.2
C27 C26 H26B 110.2
C25 C26 H26B 110.2
H26A C26 H26B 108.5
C26 C27 C28 105.8(4)
C26 C27 H27A 110.6
C28 C27 H27A 110.6
C26 C27 H27B 110.6
C28 C27 H27B 110.6
H27A C27 H27B 108.7
N3 C28 C27 104.6(4)
N3 C28 C29 110.2(3)
C27 C28 C29 114.7(4)
N3 C28 H28 109.1
C27 C28 H28 109.1
C29 C28 H28 109.1
O2 C29 C30 108.5(4)
O2 C29 C36 111.0(4)
C30 C29 C36 106.0(4)
O2 C29 C28 107.3(4)
C30 C29 C28 109.2(4)
C36 C29 C28 114.7(4)
C31 C30 C35 118.1(5)
C31 C30 C29 120.7(4)
C35 C30 C29 121.2(5)
C32 C31 C30 121.1(5)
C32 C31 H31 119.4
C30 C31 H31 119.4
C31 C32 C33 120.7(6)
C31 C32 H32 119.7
C33 C32 H32 119.7
C32 C33 C34 118.9(6)
C32 C33 H33 120.5
C34 C33 H33 120.5
C35 C34 C33 120.1(5)
C35 C34 H34 120.0
C33 C34 H34 120.0
C34 C35 C30 121.0(6)
C34 C35 H35 119.5
C30 C35 H35 119.5
C41 C36 C37 118.2(5)
C41 C36 C29 118.0(5)
C37 C36 C29 123.6(5)
C36 C37 C38 120.6(6)
C36 C37 H37 119.7
C38 C37 H37 119.7
C39 C38 C37 121.2(7)
C39 C38 H38 119.4
C37 C38 H38 119.4
C38 C39 C40 120.0(6)
C38 C39 H39 120.0
C40 C39 H39 120.0
C41 C40 C39 118.3(6)
C41 C40 H40 120.9
C39 C40 H40 120.9
C36 C41 C40 121.6(6)
C36 C41 H41 119.2
C40 C41 H41 119.2
O4 C42 C43 116.6(15)
O4 C42 H42A 108.1
C43 C42 H42A 108.1
O4 C42 H42B 108.1
C43 C42 H42B 108.1
H42A C42 H42B 107.3
C42 C43 C44 101.4(13)
C42 C43 H43A 111.5
C44 C43 H43A 111.5
C42 C43 H43B 111.5
C44 C43 H43B 111.5
H43A C43 H43B 109.3
C45 C44 C43 107.0(11)
C45 C44 H44A 110.3
C43 C44 H44A 110.3
C45 C44 H44B 110.3
C43 C44 H44B 110.3
H44A C44 H44B 108.6
C44 C45 O4 114.9(12)
C44 C45 H45A 108.5
O4 C45 H45A 108.5
C44 C45 H45B 108.5
O4 C45 H45B 108.5
H45A C45 H45B 107.5
N2 Co1 O2 92.66(17)
N2 Co1 O1 94.95(17)
O2 Co1 O1 172.31(15)
N2 Co1 O3 178.96(15)
O2 Co1 O3 87.64(16)
O1 Co1 O3 84.73(16)
N2 Co1 N3 84.60(16)
O2 Co1 N3 87.16(15)
O1 Co1 N3 94.58(15)
O3 Co1 N3 96.41(15)
N2 Co1 N1 85.09(17)
O2 Co1 N1 92.81(16)
O1 Co1 N1 86.81(16)
O3 Co1 N1 93.90(16)
N3 Co1 N1 169.68(17)
C18 N1 C14 114.4(4)
C18 N1 C17 107.9(4)
C14 N1 C17 105.7(4)
C18 N1 Co1 107.0(3)
C14 N1 Co1 107.1(3)
C17 N1 Co1 115.0(3)
C23 N2 C19 121.8(4)
C23 N2 Co1 119.1(3)
C19 N2 Co1 119.2(3)
C24 N3 C28 113.4(3)
C24 N3 C25 107.1(4)
C28 N3 C25 106.3(4)
C24 N3 Co1 107.4(3)
C28 N3 Co1 106.8(3)
C25 N3 Co1 116.0(3)
C1 O1 Co1 114.8(3)
C29 O2 Co1 115.9(3)
Co1 O3 H3A 153.4
Co1 O3 H3B 98.0
H3A O3 H3B 107.7
C42 O4 C45 99.5(12)

loop_
_geom_bond_atom_site_label_1
_geom_bond_atom_site_label_2
_geom_bond_distance
B1 F3 1.348(8)
B1 F4 1.355(8)
B1 F2 1.370(8)
B1 F1 1.406(9)
C1 O1 1.408(5)
C1 C2 1.535(7)
C1 C14 1.548(7)
C1 C8 1.565(7)
C2 C3 1.386(6)
C2 C7 1.393(7)
C3 C4 1.392(7)
C3 H3 0.9500
C4 C5 1.375(8)
C4 H4 0.9500
C5 C6 1.382(9)
C5 H5 0.9500
C6 C7 1.378(9)
C6 H6 0.9500
C7 H7 0.9500
C8 C9 1.377(7)
C8 C13 1.379(7)
C9 C10 1.401(8)
C9 H9 0.9500
C10 C11 1.375(9)
C10 H10 0.9500
C11 C12 1.378(8)
C11 H11 0.9500
C12 C13 1.387(8)
C12 H12 0.9500
C13 H13 0.9500
C14 N1 1.509(6)
C14 C15 1.527(7)
C14 H14 1.0000
C15 C16 1.502(9)
C15 H15A 0.9900
C15 H15B 0.9900
C16 C17 1.517(9)
C16 H16A 0.9900
C16 H16B 0.9900
C17 N1 1.512(7)
C17 H17A 0.9900
C17 H17B 0.9900
C18 C19 1.487(7)
C18 N1 1.508(6)
C18 H18A 0.9900
C18 H18B 0.9900
C19 N2 1.355(6)
C19 C20 1.370(8)
C20 C21 1.406(8)
C20 H20 0.9500
C21 C22 1.373(8)
C21 H21 0.9500
C22 C23 1.392(7)
C22 H22 0.9500
C23 N2 1.335(6)
C23 C24 1.488(7)
C24 N3 1.498(6)
C24 H24A 0.9900
C24 H24B 0.9900
C25 N3 1.518(6)
C25 C26 1.524(8)
C25 H25A 0.9900
C25 H25B 0.9900
C26 C27 1.504(8)
C26 H26A 0.9900
C26 H26B 0.9900
C27 C28 1.521(7)
C27 H27A 0.9900
C27 H27B 0.9900
C28 N3 1.512(6)
C28 C29 1.551(7)
C28 H28 1.0000
C29 O2 1.414(5)
C29 C30 1.538(7)
C29 C36 1.546(7)
C30 C31 1.381(8)
C30 C35 1.387(7)
C31 C32 1.368(9)
C31 H31 0.9500
C32 C33 1.382(8)
C32 H32 0.9500
C33 C34 1.382(9)
C33 H33 0.9500
C34 C35 1.380(9)
C34 H34 0.9500
C35 H35 0.9500
C36 C41 1.375(7)
C36 C37 1.389(7)
C37 C38 1.392(8)
C37 H37 0.9500
C38 C39 1.333(11)
C38 H38 0.9500
C39 C40 1.420(11)
C39 H39 0.9500
C40 C41 1.397(9)
C40 H40 0.9500
C41 H41 0.9500
C42 O4 1.431(18)
C42 C43 1.446(14)
C42 H42A 0.9900
C42 H42B 0.9900
C43 C44 1.487(16)
C43 H43A 0.9900
C43 H43B 0.9900
C44 C45 1.398(13)
C44 H44A 0.9900
C44 H44B 0.9900
C45 O4 1.435(14)
C45 H45A 0.9900
C45 H45B 0.9900
Co1 N2 1.837(4)
Co1 O2 1.862(3)
Co1 O1 1.881(3)
Co1 O3 1.966(4)
Co1 N3 1.990(3)
Co1 N1 1.991(4)
O3 H3A 0.8501
O3 H3B 0.8500
